data_7043805
loop_
_publ_author_name
'Gao, Mei-Yan'
'Chen, Shumei'
'Hu, Lan-Xia'
'Zhang, Lei'
'Zhang, Jian'

_publ_section_title
;
 Synthesis and photocatalytic H2 evolution properties of four
 titanium-oxo-clusters based on a cyclohex-3-ene-1-carboxylate ligand.
;
_journal_name_full 'Dalton transactions (Cambridge, England : 2003)'
_journal_paper_doi 10.1039/c7dt00627f
_journal_year 2017
_chemical_formula_sum 'C60 H96 O24 Ti6'
_chemical_formula_weight 1488.76
_space_group_crystal_system triclinic
_space_group_IT_number 2
_space_group_name_Hall '-P 1'
_space_group_name_H-M_alt 'P -1'
_symmetry_space_group_name_Hall '-P 1'
_symmetry_space_group_name_H-M 'P -1'
_atom_sites_solution_hydrogens geom
_audit_creation_method SHELXL-2014/7
_audit_update_record
;
2017-03-19 deposited with the CCDC.
2017-03-27 downloaded from the CCDC.
;
_cell_angle_alpha 106.678(4)
_cell_angle_beta 104.405(4)
_cell_angle_gamma 102.066(4)
_cell_formula_units_Z 1
_cell_length_a 11.5608(5)
_cell_length_b 12.8939(7)
_cell_length_c 12.9786(7)
_cell_measurement_reflns_used 5744
_cell_measurement_temperature 293(2)
_cell_measurement_theta_max 30.2530
_cell_measurement_theta_min 3.6480
_cell_volume 1711.04(17)
_computing_structure_refinement 'SHELXL-2014/7 (Sheldrick, 2014)'
_diffrn_ambient_temperature 293(2)
_diffrn_measured_fraction_theta_full 0.997
_diffrn_measured_fraction_theta_max 0.997
_diffrn_measurement_device_type 'SuperNova, Dual, Cu at zero, Atlas'
_diffrn_measurement_method '\w scans'
_diffrn_radiation_type MoK\a
_diffrn_radiation_wavelength 0.71073
_diffrn_reflns_av_R_equivalents 0.0286
_diffrn_reflns_av_unetI/netI 0.0364
_diffrn_reflns_Laue_measured_fraction_full 0.997
_diffrn_reflns_Laue_measured_fraction_max 0.997
_diffrn_reflns_limit_h_max 13
_diffrn_reflns_limit_h_min -12
_diffrn_reflns_limit_k_max 15
_diffrn_reflns_limit_k_min -15
_diffrn_reflns_limit_l_max 15
_diffrn_reflns_limit_l_min -15
_diffrn_reflns_number 14631
_diffrn_reflns_point_group_measured_fraction_full 0.997
_diffrn_reflns_point_group_measured_fraction_max 0.997
_diffrn_reflns_theta_full 25.000
_diffrn_reflns_theta_max 25.000
_diffrn_reflns_theta_min 3.461
_exptl_absorpt_coefficient_mu 0.742
_exptl_absorpt_correction_T_max 1.00000
_exptl_absorpt_correction_T_min 0.62194
_exptl_absorpt_correction_type multi-scan
_exptl_crystal_colour colorless
_exptl_crystal_density_diffrn 1.445
_exptl_crystal_description block
_exptl_crystal_F_000 780
_exptl_crystal_size_max 0.65
_exptl_crystal_size_mid 0.38
_exptl_crystal_size_min 0.32
_refine_diff_density_max 1.905
_refine_diff_density_min -0.684
_refine_diff_density_rms 0.083
_refine_ls_extinction_method none
_refine_ls_goodness_of_fit_ref 1.116
_refine_ls_hydrogen_treatment constr
_refine_ls_matrix_type full
_refine_ls_number_parameters 412
_refine_ls_number_reflns 6023
_refine_ls_number_restraints 7
_refine_ls_restrained_S_all 1.133
_refine_ls_R_factor_all 0.0608
_refine_ls_R_factor_gt 0.0497
_refine_ls_shift/su_max 0.000
_refine_ls_shift/su_mean 0.000
_refine_ls_structure_factor_coef Fsqd
_refine_ls_weighting_details 'w=1/[\s^2^(Fo^2^)+(0.0677P)^2^+2.1525P] where P=(Fo^2^+2Fc^2^)/3'
_refine_ls_weighting_scheme calc
_refine_ls_wR_factor_gt 0.1312
_refine_ls_wR_factor_ref 0.1394
_reflns_Friedel_coverage 0.000
_reflns_number_gt 5089
_reflns_number_total 6023
_reflns_threshold_expression 'I > 2\s(I)'
_cod_data_source_file c7dt00627f2.cif
_cod_data_source_block PTC93
_cod_original_cell_volume 1711.03(16)
_cod_database_code 7043805
_shelx_shelxl_version_number 2014/7
_shelx_space_group_comment
;
The symmetry employed for this shelxl refinement is uniquely defined
by the following loop, which should always be used as a source of
symmetry information in preference to the above space-group names.
They are only intended as comments.
;

loop_
_space_group_symop_operation_xyz
'x, y, z'
'-x, -y, -z'

loop_
_atom_site_label
_atom_site_type_symbol
_atom_site_fract_x
_atom_site_fract_y
_atom_site_fract_z
_atom_site_U_iso_or_equiv
_atom_site_adp_type
_atom_site_occupancy
_atom_site_site_symmetry_order
_atom_site_calc_flag
_atom_site_refinement_flags_posn
_atom_site_refinement_flags_adp
Ti1 Ti 0.37961(5) 0.59639(4) 0.08681(5) 0.02039(16) Uani 1 1 d . .
Ti2 Ti 0.32709(5) 0.34067(4) -0.05024(5) 0.02112(16) Uani 1 1 d . .
Ti3 Ti 0.59398(5) 0.50512(4) 0.18257(5) 0.02151(16) Uani 1 1 d . .
O1 O 0.3514(2) 0.72328(17) 0.07691(19) 0.0248(5) Uani 1 1 d . .
O2 O 0.6278(2) 0.38795(18) 0.21417(18) 0.0237(5) Uani 1 1 d . .
O3 O 0.42258(19) 0.44605(16) 0.10002(17) 0.0206(5) Uani 1 1 d . .
O4 O 0.3317(2) 0.21144(17) -0.03094(19) 0.0277(5) Uani 1 1 d . .
O5 O 0.55842(19) 0.64152(16) 0.12843(18) 0.0214(5) Uani 1 1 d . .
O6 O 0.32909(19) 0.50292(17) -0.06645(18) 0.0211(5) Uani 1 1 d . .
O7 O 0.2050(2) 0.52655(17) 0.08954(19) 0.0247(5) Uani 1 1 d . .
O8 O 0.1699(2) 0.34172(17) 0.00007(19) 0.0252(5) Uani 1 1 d . .
O9 O 0.7624(2) 0.62000(19) 0.29616(19) 0.0298(5) Uani 1 1 d . .
O10 O 0.4044(2) 0.64766(18) 0.26007(18) 0.0259(5) Uani 1 1 d . .
O11 O 0.1862(2) 0.26653(19) -0.20242(19) 0.0299(5) Uani 1 1 d . .
O12 O 0.5467(2) 0.56804(18) 0.32399(19) 0.0268(5) Uani 1 1 d . .
C13 C 0.3569(3) 0.8390(3) 0.1254(3) 0.0303(8) Uani 1 1 d . .
H13 H 0.3311 0.8672 0.0635 0.036 Uiso 1 1 calc R U
C14 C 0.1402(3) 0.4235(3) 0.0552(3) 0.0240(7) Uani 1 1 d . .
C15 C 0.4682(3) 0.6211(3) 0.3367(3) 0.0266(7) Uani 1 1 d . .
C16 C 0.0163(3) 0.3978(3) 0.0766(3) 0.0296(7) Uani 1 1 d . .
H16 H -0.0493 0.3873 0.0067 0.035 Uiso 1 1 calc R U
C17 C 0.0076(3) 0.4943(3) 0.1731(3) 0.0338(8) Uani 1 1 d . .
H17A H 0.0336 0.5654 0.1615 0.041 Uiso 1 1 calc R U
H17B H -0.0788 0.4808 0.1711 0.041 Uiso 1 1 calc R U
C18 C 0.7204(4) 0.3332(3) 0.2353(3) 0.0375(9) Uani 1 1 d . .
H18 H 0.7750 0.3459 0.1904 0.045 Uiso 1 1 calc R U
C20 C 0.8310(3) 0.7063(3) 0.2891(3) 0.0326(8) Uani 1 1 d . .
C22 C -0.0114(4) 0.2861(3) 0.0994(4) 0.0389(9) Uani 1 1 d . .
H22A H -0.0993 0.2605 0.0914 0.047 Uiso 1 1 calc R U
H22B H 0.0052 0.2283 0.0432 0.047 Uiso 1 1 calc R U
C23 C 0.5534(4) 0.6559(3) 0.5473(3) 0.0421(9) Uani 1 1 d . .
H23A H 0.5247 0.6525 0.6108 0.051 Uiso 1 1 calc R U
H23B H 0.5815 0.5900 0.5227 0.051 Uiso 1 1 calc R U
C24 C 0.2655(4) 0.8454(3) 0.1910(3) 0.0391(9) Uani 1 1 d . .
H24A H 0.1828 0.7993 0.1408 0.059 Uiso 1 1 calc R U
H24B H 0.2659 0.9228 0.2215 0.059 Uiso 1 1 calc R U
H24C H 0.2897 0.8182 0.2521 0.059 Uiso 1 1 calc R U
C25 C 0.4442(4) 0.6498(3) 0.4505(3) 0.0354(8) Uani 1 1 d . .
H25 H 0.3723 0.5885 0.4423 0.043 Uiso 1 1 calc R U
C27 C 0.4895(4) 0.9080(3) 0.1980(4) 0.0497(11) Uani 1 1 d . .
H27A H 0.5142 0.8846 0.2619 0.075 Uiso 1 1 calc R U
H27B H 0.4951 0.9870 0.2247 0.075 Uiso 1 1 calc R U
H27C H 0.5440 0.8963 0.1536 0.075 Uiso 1 1 calc R U
C28 C 0.1059(4) 0.4033(4) 0.3027(4) 0.0492(11) Uani 1 1 d . .
H28 H 0.1470 0.4068 0.3756 0.059 Uiso 1 1 calc R U
C29 C 0.2981(4) 0.1167(3) 0.0013(3) 0.0438(10) Uani 1 1 d . .
H29 H 0.3590 0.0747 -0.0063 0.053 Uiso 1 1 calc R U
C30 C 0.3049(5) 0.1558(5) 0.1227(4) 0.0694(15) Uani 1 1 d . .
H30A H 0.3867 0.2073 0.1689 0.104 Uiso 1 1 calc R U
H30B H 0.2896 0.0916 0.1462 0.104 Uiso 1 1 calc R U
H30C H 0.2429 0.1938 0.1313 0.104 Uiso 1 1 calc R U
C31 C 0.0882(5) 0.5040(3) 0.2879(4) 0.0501(11) Uani 1 1 d . .
H31A H 0.1700 0.5564 0.3054 0.060 Uiso 1 1 calc R U
H31B H 0.0521 0.5382 0.3440 0.060 Uiso 1 1 calc R U
C32 C 1.1570(4) 0.9171(3) 0.5777(3) 0.0433(10) Uani 1 1 d . .
H32 H 1.2252 0.9677 0.6399 0.052 Uiso 1 1 calc R U
C33 C 0.6584(4) 0.2079(3) 0.1972(4) 0.0469(10) Uani 1 1 d . .
H33A H 0.6077 0.1936 0.2430 0.070 Uiso 1 1 calc R U
H33B H 0.7213 0.1698 0.2054 0.070 Uiso 1 1 calc R U
H33C H 0.6066 0.1800 0.1187 0.070 Uiso 1 1 calc R U
C34 C 1.0582(4) 0.8239(3) 0.3676(3) 0.0419(9) Uani 1 1 d . .
H34A H 1.0809 0.7576 0.3318 0.050 Uiso 1 1 calc R U
H34B H 1.0439 0.8634 0.3146 0.050 Uiso 1 1 calc R U
C35 C 0.6419(8) 0.8541(5) 0.5752(5) 0.101(2) Uani 1 1 d . U
H35 H 0.7101 0.9196 0.6071 0.121 Uiso 1 1 calc R U
C37 C 0.9387(4) 0.7865(4) 0.3943(3) 0.0570(13) Uani 1 1 d . .
H37 H 0.9140 0.8559 0.4140 0.068 Uiso 1 1 calc R U
C38 C 0.1714(5) 0.0405(3) -0.0813(5) 0.0645(14) Uani 1 1 d . .
H38A H 0.1128 0.0834 -0.0836 0.097 Uiso 1 1 calc R U
H38B H 0.1432 -0.0210 -0.0571 0.097 Uiso 1 1 calc R U
H38C H 0.1776 0.0108 -0.1559 0.097 Uiso 1 1 calc R U
C39 C 0.9539(5) 0.7586(4) 0.4945(4) 0.0606(13) Uani 1 1 d . .
H39A H 0.9843 0.6929 0.4853 0.073 Uiso 1 1 calc R U
H39B H 0.8736 0.7393 0.5061 0.073 Uiso 1 1 calc R U
C40 C 1.1636(4) 0.9009(4) 0.4746(4) 0.0531(12) Uani 1 1 d . .
H40 H 1.2374 0.9391 0.4677 0.064 Uiso 1 1 calc R U
C41 C 0.7982(4) 0.3867(4) 0.3596(4) 0.0541(12) Uani 1 1 d . .
H41A H 0.8397 0.4654 0.3773 0.081 Uiso 1 1 calc R U
H41B H 0.8595 0.3484 0.3757 0.081 Uiso 1 1 calc R U
H41C H 0.7449 0.3802 0.4051 0.081 Uiso 1 1 calc R U
C43 C 0.4093(6) 0.7593(5) 0.4804(4) 0.0754(19) Uani 1 1 d . .
H43A H 0.3738 0.7651 0.5414 0.091 Uiso 1 1 calc R U
H43B H 0.3468 0.7590 0.4147 0.091 Uiso 1 1 calc R U
C44 C 0.5273(9) 0.8619(4) 0.5185(6) 0.109(2) Uani 1 1 d . U
H44A H 0.5341 0.8777 0.4512 0.131 Uiso 1 1 calc R U
H44B H 0.5132 0.9273 0.5674 0.131 Uiso 1 1 calc R U
C45 C 0.6611(5) 0.7599(5) 0.5872(5) 0.0739(15) Uani 1 1 d . .
H45 H 0.7418 0.7590 0.6206 0.089 Uiso 1 1 calc R U
C47 C 1.0470(5) 0.8590(5) 0.5987(4) 0.0686(15) Uani 1 1 d . .
H47A H 1.0041 0.9134 0.6239 0.082 Uiso 1 1 calc R U
H47B H 1.0749 0.8317 0.6600 0.082 Uiso 1 1 calc R U
C19 C 0.0651(5) 0.2996(4) 0.2138(4) 0.0603(13) Uani 1 1 d . .
H19 H 0.0866 0.2378 0.2269 0.072 Uiso 1 1 calc R U

loop_
_atom_site_aniso_label
_atom_site_aniso_U_11
_atom_site_aniso_U_22
_atom_site_aniso_U_33
_atom_site_aniso_U_23
_atom_site_aniso_U_13
_atom_site_aniso_U_12
Ti1 0.0239(3) 0.0171(3) 0.0217(3) 0.0077(2) 0.0096(2) 0.0056(2)
Ti2 0.0240(3) 0.0171(3) 0.0222(3) 0.0071(2) 0.0095(2) 0.0037(2)
Ti3 0.0245(3) 0.0188(3) 0.0204(3) 0.0080(2) 0.0069(2) 0.0043(2)
O1 0.0303(12) 0.0184(10) 0.0294(12) 0.0100(9) 0.0133(10) 0.0084(9)
O2 0.0272(12) 0.0243(11) 0.0226(11) 0.0111(9) 0.0084(9) 0.0098(9)
O3 0.0236(11) 0.0184(10) 0.0204(11) 0.0081(9) 0.0082(9) 0.0047(9)
O4 0.0370(13) 0.0178(11) 0.0299(13) 0.0095(10) 0.0145(11) 0.0058(10)
O5 0.0245(11) 0.0163(10) 0.0229(11) 0.0064(9) 0.0089(9) 0.0048(9)
O6 0.0215(11) 0.0199(10) 0.0216(11) 0.0079(9) 0.0069(9) 0.0053(9)
O7 0.0253(11) 0.0202(11) 0.0299(12) 0.0094(9) 0.0122(10) 0.0052(9)
O8 0.0256(12) 0.0214(11) 0.0286(12) 0.0088(10) 0.0111(10) 0.0049(9)
O9 0.0282(12) 0.0302(12) 0.0238(12) 0.0084(10) 0.0050(10) 0.0003(10)
O10 0.0317(13) 0.0238(11) 0.0230(12) 0.0075(9) 0.0123(10) 0.0073(10)
O11 0.0297(12) 0.0299(12) 0.0226(12) 0.0063(10) 0.0083(10) -0.0010(10)
O12 0.0335(13) 0.0255(11) 0.0216(12) 0.0081(9) 0.0105(10) 0.0079(10)
C13 0.044(2) 0.0192(15) 0.0350(19) 0.0130(14) 0.0195(17) 0.0125(15)
C14 0.0232(16) 0.0271(17) 0.0260(17) 0.0151(14) 0.0086(14) 0.0078(14)
C15 0.0345(19) 0.0180(15) 0.0237(17) 0.0059(13) 0.0115(15) 0.0009(14)
C16 0.0254(17) 0.0292(17) 0.039(2) 0.0163(16) 0.0148(15) 0.0079(14)
C17 0.0348(19) 0.0301(18) 0.050(2) 0.0201(17) 0.0276(18) 0.0135(15)
C18 0.038(2) 0.039(2) 0.044(2) 0.0201(18) 0.0182(18) 0.0159(17)
C20 0.0296(18) 0.0319(18) 0.0286(19) 0.0066(15) 0.0093(15) -0.0002(15)
C22 0.040(2) 0.0299(18) 0.067(3) 0.0249(19) 0.037(2) 0.0147(16)
C23 0.064(3) 0.039(2) 0.0254(19) 0.0101(16) 0.0195(19) 0.0148(19)
C24 0.049(2) 0.0294(18) 0.044(2) 0.0098(17) 0.0225(19) 0.0161(17)
C25 0.054(2) 0.0324(19) 0.0263(18) 0.0131(15) 0.0214(17) 0.0134(17)
C27 0.048(2) 0.0269(19) 0.063(3) 0.0002(19) 0.028(2) -0.0005(17)
C28 0.062(3) 0.059(3) 0.051(3) 0.036(2) 0.035(2) 0.025(2)
C29 0.063(3) 0.0303(19) 0.043(2) 0.0192(18) 0.023(2) 0.0096(18)
C30 0.083(4) 0.094(4) 0.055(3) 0.048(3) 0.033(3) 0.032(3)
C31 0.069(3) 0.039(2) 0.045(2) 0.0114(19) 0.023(2) 0.022(2)
C32 0.036(2) 0.040(2) 0.033(2) 0.0051(17) -0.0024(17) -0.0025(17)
C33 0.057(3) 0.033(2) 0.054(3) 0.0200(19) 0.016(2) 0.0174(19)
C34 0.040(2) 0.043(2) 0.032(2) 0.0099(17) 0.0116(17) -0.0032(17)
C35 0.174(7) 0.051(3) 0.036(3) 0.004(2) 0.027(4) -0.023(4)
C37 0.042(2) 0.072(3) 0.025(2) 0.005(2) 0.0067(18) -0.025(2)
C38 0.067(3) 0.027(2) 0.083(4) 0.011(2) 0.027(3) -0.009(2)
C39 0.054(3) 0.066(3) 0.048(3) 0.015(2) 0.010(2) 0.003(2)
C40 0.033(2) 0.051(3) 0.051(3) 0.004(2) 0.0121(19) -0.0140(19)
C41 0.050(3) 0.048(2) 0.053(3) 0.023(2) -0.008(2) 0.015(2)
C43 0.153(6) 0.086(4) 0.042(3) 0.038(3) 0.061(3) 0.089(4)
C44 0.213(7) 0.030(2) 0.079(4) 0.017(3) 0.033(4) 0.048(4)
C45 0.061(3) 0.071(4) 0.069(4) 0.008(3) 0.024(3) 0.001(3)
C47 0.057(3) 0.083(4) 0.032(2) 0.008(2) 0.000(2) -0.012(3)
C19 0.112(4) 0.043(2) 0.056(3) 0.032(2) 0.046(3) 0.042(3)

loop_
_atom_type_symbol
_atom_type_description
_atom_type_scat_dispersion_real
_atom_type_scat_dispersion_imag
_atom_type_scat_source
C C 0.0033 0.0016 'International Tables Vol C Tables 4.2.6.8 and 6.1.1.4'
H H 0.0000 0.0000 'International Tables Vol C Tables 4.2.6.8 and 6.1.1.4'
O O 0.0106 0.0060 'International Tables Vol C Tables 4.2.6.8 and 6.1.1.4'
Ti Ti 0.2776 0.4457 'International Tables Vol C Tables 4.2.6.8 and 6.1.1.4'

loop_
_geom_angle_atom_site_label_1
_geom_angle_atom_site_label_2
_geom_angle_atom_site_label_3
_geom_angle
_geom_angle_site_symmetry_1
_geom_angle_site_symmetry_3
O1 Ti1 O6 102.19(10) . .
O1 Ti1 O5 99.89(9) . .
O6 Ti1 O5 102.42(9) . .
O1 Ti1 O7 94.80(9) . .
O6 Ti1 O7 88.80(9) . .
O5 Ti1 O7 159.08(9) . .
O1 Ti1 O10 93.02(9) . .
O6 Ti1 O10 160.19(9) . .
O5 Ti1 O10 87.15(9) . .
O7 Ti1 O10 77.23(9) . .
O1 Ti1 O3 177.40(9) . .
O6 Ti1 O3 78.23(8) . .
O5 Ti1 O3 77.52(8) . .
O7 Ti1 O3 87.77(8) . .
O10 Ti1 O3 87.14(8) . .
O1 Ti1 Ti3 141.23(8) . .
O6 Ti1 Ti3 98.49(7) . .
O5 Ti1 Ti3 43.25(6) . .
O7 Ti1 Ti3 118.20(6) . .
O10 Ti1 Ti3 76.50(6) . .
O3 Ti1 Ti3 36.36(6) . .
O1 Ti1 Ti2 143.84(8) . .
O6 Ti1 Ti2 43.00(6) . .
O5 Ti1 Ti2 98.03(6) . .
O7 Ti1 Ti2 78.08(6) . .
O10 Ti1 Ti2 119.07(6) . .
O3 Ti1 Ti2 37.23(6) . .
Ti3 Ti1 Ti2 68.156(19) . .
O4 Ti2 O5 101.84(10) . 2_665
O4 Ti2 O3 100.38(10) . .
O5 Ti2 O3 101.79(9) 2_665 .
O4 Ti2 O11 94.70(10) . .
O5 Ti2 O11 89.05(9) 2_665 .
O3 Ti2 O11 159.11(10) . .
O4 Ti2 O8 92.72(9) . .
O5 Ti2 O8 161.49(9) 2_665 .
O3 Ti2 O8 86.55(9) . .
O11 Ti2 O8 78.31(9) . .
O4 Ti2 O6 177.24(10) . .
O5 Ti2 O6 77.97(8) 2_665 .
O3 Ti2 O6 77.01(8) . .
O11 Ti2 O6 88.05(9) . .
O8 Ti2 O6 88.04(8) . .
O4 Ti2 Ti1 141.46(8) . .
O5 Ti2 Ti1 97.65(6) 2_665 .
O3 Ti2 Ti1 42.70(6) . .
O11 Ti2 Ti1 118.70(7) . .
O8 Ti2 Ti1 77.18(6) . .
O6 Ti2 Ti1 36.26(6) . .
O4 Ti2 Ti3 143.08(8) . 2_665
O5 Ti2 Ti3 42.56(6) 2_665 2_665
O3 Ti2 Ti3 97.45(6) . 2_665
O11 Ti2 Ti3 78.41(6) . 2_665
O8 Ti2 Ti3 120.51(6) . 2_665
O6 Ti2 Ti3 37.42(6) . 2_665
Ti1 Ti2 Ti3 67.938(18) . 2_665
O2 Ti3 O3 102.14(9) . .
O2 Ti3 O6 96.93(9) . 2_665
O3 Ti3 O6 103.48(9) . 2_665
O2 Ti3 O12 95.54(9) . .
O3 Ti3 O12 87.63(9) . .
O6 Ti3 O12 161.12(9) 2_665 .
O2 Ti3 O9 94.00(10) . .
O3 Ti3 O9 159.42(10) . .
O6 Ti3 O9 86.94(9) 2_665 .
O12 Ti3 O9 78.09(9) . .
O2 Ti3 O5 173.96(9) . .
O3 Ti3 O5 78.21(8) . .
O6 Ti3 O5 77.18(8) 2_665 .
O12 Ti3 O5 90.50(8) . .
O9 Ti3 O5 87.09(9) . .
O2 Ti3 Ti1 144.13(7) . .
O3 Ti3 Ti1 42.74(6) . .
O6 Ti3 Ti1 98.78(6) 2_665 .
O12 Ti3 Ti1 78.90(7) . .
O9 Ti3 Ti1 118.81(7) . .
O5 Ti3 Ti1 37.59(6) . .
O2 Ti3 Ti2 138.54(7) . 2_665
O3 Ti3 Ti2 98.69(6) . 2_665
O6 Ti3 Ti2 43.05(6) 2_665 2_665
O12 Ti3 Ti2 120.90(6) . 2_665
O9 Ti3 Ti2 76.68(6) . 2_665
O5 Ti3 Ti2 36.10(6) . 2_665
Ti1 Ti3 Ti2 68.553(18) . 2_665
C13 O1 Ti1 152.5(2) . .
C18 O2 Ti3 145.5(2) . .
Ti3 O3 Ti2 133.81(12) . .
Ti3 O3 Ti1 100.89(9) . .
Ti2 O3 Ti1 100.07(9) . .
C29 O4 Ti2 157.6(2) . .
Ti2 O5 Ti1 135.08(12) 2_665 .
Ti2 O5 Ti3 101.34(9) 2_665 .
Ti1 O5 Ti3 99.15(9) . .
Ti1 O6 Ti3 133.09(11) . 2_665
Ti1 O6 Ti2 100.75(9) . .
Ti3 O6 Ti2 99.53(9) 2_665 .
C14 O7 Ti1 130.3(2) . .
C14 O8 Ti2 130.14(19) . .
C20 O9 Ti3 130.0(2) . .
C15 O10 Ti1 130.2(2) . .
C20 O11 Ti2 129.7(2) 2_665 .
C15 O12 Ti3 129.2(2) . .
O1 C13 C27 109.3(3) . .
O1 C13 C24 108.8(3) . .
C27 C13 C24 113.1(3) . .
O8 C14 O7 123.9(3) . .
O8 C14 C16 118.1(3) . .
O7 C14 C16 117.9(3) . .
O12 C15 O10 124.3(3) . .
O12 C15 C25 117.8(3) . .
O10 C15 C25 117.8(3) . .
C14 C16 C17 113.3(3) . .
C14 C16 C22 111.0(3) . .
C17 C16 C22 110.3(3) . .
C31 C17 C16 111.9(3) . .
O2 C18 C33 109.3(3) . .
O2 C18 C41 108.6(3) . .
C33 C18 C41 113.7(3) . .
O11 C20 O9 125.0(3) 2_665 .
O11 C20 C37 116.8(3) 2_665 .
O9 C20 C37 118.1(3) . .
C19 C22 C16 111.7(3) . .
C45 C23 C25 113.8(4) . .
C23 C25 C43 110.1(4) . .
C23 C25 C15 112.9(3) . .
C43 C25 C15 111.8(3) . .
C19 C28 C31 123.2(4) . .
O4 C29 C30 109.7(3) . .
O4 C29 C38 108.0(3) . .
C30 C29 C38 114.7(4) . .
C28 C31 C17 117.8(4) . .
C40 C32 C47 123.0(4) . .
C40 C34 C37 110.6(3) . .
C45 C35 C44 124.6(6) . .
C39 C37 C20 116.7(4) . .
C39 C37 C34 115.8(4) . .
C20 C37 C34 112.3(3) . .
C37 C39 C47 110.5(4) . .
C32 C40 C34 123.4(4) . .
C25 C43 C44 109.6(5) . .
C35 C44 C43 118.5(5) . .
C35 C45 C23 119.7(6) . .
C32 C47 C39 114.0(4) . .
C28 C19 C22 120.9(4) . .

loop_
_geom_bond_atom_site_label_1
_geom_bond_atom_site_label_2
_geom_bond_distance
_geom_bond_site_symmetry_2
Ti1 O1 1.767(2) .
Ti1 O6 1.871(2) .
Ti1 O5 1.914(2) .
Ti1 O7 2.044(2) .
Ti1 O10 2.079(2) .
Ti1 O3 2.141(2) .
Ti1 Ti3 3.0980(8) .
Ti1 Ti2 3.1087(8) .
Ti2 O4 1.764(2) .
Ti2 O5 1.873(2) 2_665
Ti2 O3 1.910(2) .
Ti2 O11 2.033(2) .
Ti2 O8 2.079(2) .
Ti2 O6 2.158(2) .
Ti2 Ti3 3.1173(7) 2_665
Ti3 O2 1.768(2) .
Ti3 O3 1.870(2) .
Ti3 O6 1.921(2) 2_665
Ti3 O12 2.039(2) .
Ti3 O9 2.067(2) .
Ti3 O5 2.150(2) .
Ti3 Ti2 3.1173(7) 2_665
O1 C13 1.424(4) .
O2 C18 1.414(4) .
O4 C29 1.413(4) .
O5 Ti2 1.873(2) 2_665
O6 Ti3 1.921(2) 2_665
O7 C14 1.266(4) .
O8 C14 1.258(4) .
O9 C20 1.265(4) .
O10 C15 1.260(4) .
O11 C20 1.254(4) 2_665
O12 C15 1.260(4) .
C13 C27 1.503(5) .
C13 C24 1.513(5) .
C14 C16 1.513(4) .
C15 C25 1.525(5) .
C16 C17 1.533(5) .
C16 C22 1.538(4) .
C17 C31 1.502(6) .
C18 C33 1.500(5) .
C18 C41 1.505(6) .
C20 O11 1.254(4) 2_665
C20 C37 1.513(5) .
C22 C19 1.466(6) .
C23 C45 1.483(6) .
C23 C25 1.514(6) .
C25 C43 1.519(5) .
C28 C19 1.385(6) .
C28 C31 1.415(6) .
C29 C30 1.486(6) .
C29 C38 1.507(6) .
C32 C40 1.318(6) .
C32 C47 1.464(6) .
C34 C40 1.504(6) .
C34 C37 1.522(5) .
C35 C45 1.324(9) .
C35 C44 1.386(11) .
C37 C39 1.426(6) .
C39 C47 1.534(6) .
C43 C44 1.547(10) .
